data_7150642
loop_
_publ_author_name
'Shkoor, Mohanad'
'Riahi, Abdolmajid'
'Fatunsin, Olumide'
'Hussain, Ibrar'
'Yawer, Mirza A.'
'Lubbe, Mathias'
'Reim, Stefanie'
'Reinke, Helmut'
'Fischer, Christine'
'Langer, Peter'

_publ_section_title
;
 Diversity-oriented synthesis of 1-hydroxy-2,4-benzodioates by
 regioselective [3+3] cyclocondensations of
 1,3-bis(silyloxy)-1,3-butadienes with 3-alkoxy- and
 3-silyloxy-2-alkoxycarbonyl-2-en-1-ones
;
_journal_issue 10
_journal_name_full 'Organic &amp; Biomolecular Chemistry'
_journal_page_first 2182
_journal_page_last 2186
_journal_paper_doi 10.1039/b900542k
_journal_volume 7
_journal_year 2009
_chemical_formula_moiety 'C12 H14 O4'
_chemical_formula_sum 'C12 H14 O4'
_chemical_formula_weight 222.23
_chemical_melting_point 383
_chemical_name_systematic
;
Dimethyl 4-hydroxy-2,5-dimethylisophthalate
;
_space_group_IT_number 2
_symmetry_cell_setting triclinic
_symmetry_space_group_name_Hall '-P 1'
_symmetry_space_group_name_H-M 'P -1'
_atom_sites_solution_hydrogens geom
_atom_sites_solution_primary direct
_atom_sites_solution_secondary difmap
_audit_creation_method SHELXL-97
_cell_angle_alpha 77.052(4)
_cell_angle_beta 78.918(3)
_cell_angle_gamma 81.775(3)
_cell_formula_units_Z 4
_cell_length_a 7.4507(4)
_cell_length_b 10.6081(6)
_cell_length_c 14.7549(9)
_cell_measurement_reflns_used 5857
_cell_measurement_temperature 173(2)
_cell_measurement_theta_max 30.21
_cell_measurement_theta_min 2.2
_cell_volume 1109.24(11)
_computing_cell_refinement 'Bruker SMART'
_computing_data_collection 'Bruker SMART'
_computing_data_reduction 'Bruker SAINT'
_computing_molecular_graphics 'Bruker SHELXTL'
_computing_publication_material 'Bruker SHELXTL'
_computing_structure_refinement 'Bruker SHELXTL'
_computing_structure_solution 'Bruker SHELXTL'
_diffrn_ambient_temperature 173(2)
_diffrn_measured_fraction_theta_full 0.985
_diffrn_measured_fraction_theta_max 0.985
_diffrn_measurement_device_type 'CCD area detector'
_diffrn_measurement_method 'phi and omega scans'
_diffrn_radiation_monochromator graphite
_diffrn_radiation_source 'fine-focus sealed tube'
_diffrn_radiation_type MoK\a
_diffrn_radiation_wavelength 0.71073
_diffrn_reflns_av_R_equivalents 0.0356
_diffrn_reflns_av_sigmaI/netI 0.0420
_diffrn_reflns_limit_h_max 10
_diffrn_reflns_limit_h_min -9
_diffrn_reflns_limit_k_max 15
_diffrn_reflns_limit_k_min -15
_diffrn_reflns_limit_l_max 21
_diffrn_reflns_limit_l_min -20
_diffrn_reflns_number 29877
_diffrn_reflns_theta_full 30.65
_diffrn_reflns_theta_max 30.65
_diffrn_reflns_theta_min 1.44
_exptl_absorpt_coefficient_mu 0.100
_exptl_absorpt_correction_T_max 0.9950
_exptl_absorpt_correction_T_min 0.9435
_exptl_absorpt_correction_type multi-scan
_exptl_absorpt_process_details 'SADABS, Bruker (2005)'
_exptl_crystal_colour colourless
_exptl_crystal_density_diffrn 1.331
_exptl_crystal_density_method 'not measured'
_exptl_crystal_description needle
_exptl_crystal_F_000 472
_exptl_crystal_size_max 0.59
_exptl_crystal_size_mid 0.15
_exptl_crystal_size_min 0.05
_refine_diff_density_max 0.325
_refine_diff_density_min -0.228
_refine_diff_density_rms 0.046
_refine_ls_extinction_method none
_refine_ls_goodness_of_fit_ref 1.017
_refine_ls_hydrogen_treatment mixed
_refine_ls_matrix_type full
_refine_ls_number_parameters 305
_refine_ls_number_reflns 6765
_refine_ls_number_restraints 0
_refine_ls_restrained_S_all 1.017
_refine_ls_R_factor_all 0.0949
_refine_ls_R_factor_gt 0.0503
_refine_ls_shift/su_max 0.007
_refine_ls_shift/su_mean 0.000
_refine_ls_structure_factor_coef Fsqd
_refine_ls_weighting_details 'calc w=1/[\s^2^(Fo^2^)+(0.0662P)^2^+0.1306P] where P=(Fo^2^+2Fc^2^)/3'
_refine_ls_weighting_scheme calc
_refine_ls_wR_factor_gt 0.1178
_refine_ls_wR_factor_ref 0.1407
_reflns_number_gt 4253
_reflns_number_total 6765
_reflns_threshold_expression >2sigma(I)
_cod_data_source_file b900542k.txt
_cod_data_source_block mr285c2(7b)
_cod_depositor_comments
;
The following automatic conversions were performed:
'_symmetry_cell_setting' value 'Triclinic' changed to 'triclinic'
according to '/home/saulius/struct/CIF-dictionaries/cif_core.dic'
dictionary named 'cif_core.dic' version 2.4.1 from 2010-06-29.

Automatic conversion script
Id: cif_fix_enum 1527 2010-12-29 10:47:43Z saulius 
;
_cod_original_sg_symbol_H-M 'P-1 '
_cod_database_code 7150642

loop_
_symmetry_equiv_pos_as_xyz
'x, y, z'
'-x, -y, -z'

loop_
_atom_site_label
_atom_site_type_symbol
_atom_site_fract_x
_atom_site_fract_y
_atom_site_fract_z
_atom_site_U_iso_or_equiv
_atom_site_adp_type
_atom_site_occupancy
_atom_site_symmetry_multiplicity
_atom_site_calc_flag
_atom_site_refinement_flags
_atom_site_disorder_assembly
_atom_site_disorder_group
O1A O 0.16816(16) 0.00936(10) 0.23000(8) 0.0415(3) Uani 1 1 d . . .
O2A O 0.11390(14) 0.15441(10) 0.10046(7) 0.0355(2) Uani 1 1 d . . .
O3A O -0.02910(16) 0.06161(11) 0.38342(8) 0.0397(3) Uani 1 1 d . . .
H3A H 0.048(3) 0.015(2) 0.3387(18) 0.093(8) Uiso 1 1 d . . .
O4A O -0.05036(17) 0.64562(11) 0.14344(9) 0.0493(3) Uani 1 1 d . . .
C1A C 0.05038(16) 0.22743(13) 0.24460(9) 0.0250(3) Uani 1 1 d . . .
C2A C -0.02730(17) 0.18840(14) 0.34048(10) 0.0272(3) Uani 1 1 d . . .
C3A C -0.10735(17) 0.27928(15) 0.39579(10) 0.0295(3) Uani 1 1 d . . .
C4A C -0.09869(17) 0.40867(14) 0.35436(10) 0.0289(3) Uani 1 1 d . . .
H4A H -0.1490 0.4719 0.3914 0.035 Uiso 1 1 calc R . .
C5A C -0.01899(17) 0.45187(14) 0.25984(10) 0.0269(3) Uani 1 1 d . . .
C6A C 0.05835(16) 0.36098(13) 0.20315(9) 0.0238(3) Uani 1 1 d . . .
C7A C 0.11896(17) 0.12118(14) 0.19200(10) 0.0289(3) Uani 1 1 d . . .
C8A C 0.1845(2) 0.05515(17) 0.04538(12) 0.0442(4) Uani 1 1 d . . .
H8A1 H 0.3165 0.0330 0.0464 0.066 Uiso 1 1 calc R . .
H8A2 H 0.1644 0.0880 -0.0198 0.066 Uiso 1 1 calc R . .
H8A3 H 0.1204 -0.0226 0.0724 0.066 Uiso 1 1 calc R . .
C9A C -0.1967(2) 0.23433(17) 0.49661(10) 0.0395(4) Uani 1 1 d . . .
H9A1 H -0.2602 0.3096 0.5221 0.059 Uiso 1 1 calc R . .
H9A2 H -0.1024 0.1907 0.5343 0.059 Uiso 1 1 calc R . .
H9A3 H -0.2857 0.1735 0.4989 0.059 Uiso 1 1 calc R . .
C10A C -0.02365(19) 0.59555(15) 0.22307(11) 0.0332(3) Uani 1 1 d . . .
C11A C 0.0011(2) 0.67879(16) 0.28921(13) 0.0461(4) Uani 1 1 d . . .
H11A H 0.0379 0.7630 0.2527 0.069 Uiso 1 1 calc R . .
H11B H 0.0965 0.6351 0.3262 0.069 Uiso 1 1 calc R . .
H11C H -0.1151 0.6925 0.3318 0.069 Uiso 1 1 calc R . .
C12A C 0.15963(18) 0.40470(14) 0.10413(10) 0.0296(3) Uani 1 1 d . . .
H12A H 0.0774 0.4098 0.0587 0.044 Uiso 1 1 calc R . .
H12B H 0.2669 0.3421 0.0915 0.044 Uiso 1 1 calc R . .
H12C H 0.2003 0.4905 0.0981 0.044 Uiso 1 1 calc R . .
O1B O 0.51216(16) 0.62820(10) 0.29360(8) 0.0401(3) Uani 1 1 d . . .
O2B O 0.46994(14) 0.60212(9) 0.15312(7) 0.0353(3) Uani 1 1 d . . .
O3B O 0.37649(15) 0.44669(12) 0.43018(8) 0.0386(3) Uani 1 1 d . . .
H3B H 0.422(3) 0.526(2) 0.3989(15) 0.068(7) Uiso 1 1 d . . .
O4B O 0.59552(16) 0.11525(11) 0.10249(7) 0.0411(3) Uani 1 1 d . . .
C1B C 0.49787(16) 0.41331(13) 0.27126(9) 0.0234(3) Uani 1 1 d . . .
C2B C 0.42553(17) 0.36706(14) 0.36682(10) 0.0264(3) Uani 1 1 d . . .
C3B C 0.39943(17) 0.23598(14) 0.40133(9) 0.0267(3) Uani 1 1 d . . .
C4B C 0.46002(17) 0.15226(13) 0.33957(9) 0.0260(3) Uani 1 1 d . . .
H4B H 0.4457 0.0625 0.3619 0.031 Uiso 1 1 calc R . .
C5B C 0.54177(16) 0.19365(13) 0.24536(9) 0.0229(3) Uani 1 1 d . . .
C6B C 0.56220(15) 0.32647(13) 0.20928(9) 0.0220(3) Uani 1 1 d . . .
C7B C 0.49839(18) 0.55660(14) 0.24124(10) 0.0288(3) Uani 1 1 d . . .
C8B C 0.4715(3) 0.74124(15) 0.11885(13) 0.0496(4) Uani 1 1 d . . .
H8B1 H 0.3855 0.7872 0.1627 0.074 Uiso 1 1 calc R . .
H8B2 H 0.4343 0.7654 0.0565 0.074 Uiso 1 1 calc R . .
H8B3 H 0.5957 0.7651 0.1141 0.074 Uiso 1 1 calc R . .
C9B C 0.3108(2) 0.19020(17) 0.50181(10) 0.0373(4) Uani 1 1 d . . .
H9B1 H 0.2915 0.0983 0.5119 0.056 Uiso 1 1 calc R . .
H9B2 H 0.1921 0.2418 0.5145 0.056 Uiso 1 1 calc R . .
H9B3 H 0.3909 0.2007 0.5445 0.056 Uiso 1 1 calc R . .
C10B C 0.60144(18) 0.09275(14) 0.18641(10) 0.0280(3) Uani 1 1 d . . .
C11B C 0.6695(2) -0.04173(15) 0.23495(12) 0.0410(4) Uani 1 1 d . . .
H11D H 0.5643 -0.0905 0.2654 0.061 Uiso 1 1 calc R . .
H11E H 0.7408 -0.0347 0.2826 0.061 Uiso 1 1 calc R . .
H11F H 0.7477 -0.0873 0.1883 0.061 Uiso 1 1 calc R . .
C12B C 0.66454(17) 0.37279(14) 0.11083(9) 0.0263(3) Uani 1 1 d . . .
H12D H 0.7541 0.3023 0.0921 0.039 Uiso 1 1 calc R . .
H12E H 0.7289 0.4474 0.1102 0.039 Uiso 1 1 calc R . .
H12F H 0.5769 0.3986 0.0666 0.039 Uiso 1 1 calc R . .

loop_
_atom_site_aniso_label
_atom_site_aniso_U_11
_atom_site_aniso_U_22
_atom_site_aniso_U_33
_atom_site_aniso_U_23
_atom_site_aniso_U_13
_atom_site_aniso_U_12
O1A 0.0561(7) 0.0270(6) 0.0395(7) -0.0041(5) -0.0077(5) -0.0024(5)
O2A 0.0444(6) 0.0363(6) 0.0279(6) -0.0109(5) -0.0085(4) -0.0007(4)
O3A 0.0504(6) 0.0318(6) 0.0315(6) 0.0053(5) -0.0041(5) -0.0085(5)
O4A 0.0658(8) 0.0355(7) 0.0419(7) 0.0021(6) -0.0142(6) 0.0019(5)
C1A 0.0233(6) 0.0280(7) 0.0236(7) -0.0032(6) -0.0057(5) -0.0030(5)
C2A 0.0261(6) 0.0296(8) 0.0249(7) 0.0006(6) -0.0069(5) -0.0052(5)
C3A 0.0244(6) 0.0392(9) 0.0235(7) -0.0024(6) -0.0056(5) -0.0024(5)
C4A 0.0278(6) 0.0334(8) 0.0256(8) -0.0076(6) -0.0064(5) 0.0020(5)
C5A 0.0247(6) 0.0287(7) 0.0271(7) -0.0042(6) -0.0069(5) -0.0014(5)
C6A 0.0215(5) 0.0274(7) 0.0223(7) -0.0018(5) -0.0065(5) -0.0029(5)
C7A 0.0279(6) 0.0290(8) 0.0301(8) -0.0046(6) -0.0052(5) -0.0057(5)
C8A 0.0540(9) 0.0441(10) 0.0401(10) -0.0216(8) -0.0042(7) -0.0082(7)
C9A 0.0348(7) 0.0539(11) 0.0248(8) -0.0009(7) -0.0025(6) -0.0030(7)
C10A 0.0318(7) 0.0296(8) 0.0356(9) -0.0043(7) -0.0047(6) 0.0007(5)
C11A 0.0541(10) 0.0315(9) 0.0537(11) -0.0145(8) -0.0077(8) -0.0004(7)
C12A 0.0286(6) 0.0314(8) 0.0268(8) -0.0020(6) -0.0014(5) -0.0074(5)
O1B 0.0603(7) 0.0292(6) 0.0335(6) -0.0088(5) -0.0118(5) -0.0048(5)
O2B 0.0529(6) 0.0232(5) 0.0302(6) 0.0017(4) -0.0159(5) -0.0047(4)
O3B 0.0515(6) 0.0374(7) 0.0254(6) -0.0114(5) 0.0011(5) -0.0022(5)
O4B 0.0638(7) 0.0368(6) 0.0243(6) -0.0082(5) -0.0123(5) -0.0010(5)
C1B 0.0241(6) 0.0245(7) 0.0210(7) -0.0024(5) -0.0054(5) -0.0025(5)
C2B 0.0259(6) 0.0300(7) 0.0228(7) -0.0063(6) -0.0033(5) -0.0007(5)
C3B 0.0237(6) 0.0346(8) 0.0201(7) -0.0013(6) -0.0022(5) -0.0055(5)
C4B 0.0273(6) 0.0256(7) 0.0239(7) 0.0013(6) -0.0060(5) -0.0066(5)
C5B 0.0245(5) 0.0246(7) 0.0198(7) -0.0029(5) -0.0058(5) -0.0029(5)
C6B 0.0207(5) 0.0251(7) 0.0192(6) -0.0010(5) -0.0050(4) -0.0026(4)
C7B 0.0313(6) 0.0284(8) 0.0262(8) -0.0037(6) -0.0063(5) -0.0023(5)
C8B 0.0822(13) 0.0244(8) 0.0405(10) 0.0031(7) -0.0176(9) -0.0049(8)
C9B 0.0354(7) 0.0493(10) 0.0236(8) -0.0018(7) 0.0023(6) -0.0114(6)
C10B 0.0327(6) 0.0279(7) 0.0244(8) -0.0047(6) -0.0070(5) -0.0049(5)
C11B 0.0627(10) 0.0267(8) 0.0334(9) -0.0069(7) -0.0129(7) 0.0038(7)
C12B 0.0259(6) 0.0299(7) 0.0209(7) -0.0011(6) -0.0019(5) -0.0046(5)

loop_
_atom_type_symbol
_atom_type_description
_atom_type_scat_dispersion_real
_atom_type_scat_dispersion_imag
_atom_type_scat_source
C C 0.0033 0.0016 'International Tables Vol C Tables 4.2.6.8 and 6.1.1.4'
H H 0.0000 0.0000 'International Tables Vol C Tables 4.2.6.8 and 6.1.1.4'
O O 0.0106 0.0060 'International Tables Vol C Tables 4.2.6.8 and 6.1.1.4'

loop_
_geom_angle_atom_site_label_1
_geom_angle_atom_site_label_2
_geom_angle_atom_site_label_3
_geom_angle
_geom_angle_site_symmetry_1
_geom_angle_site_symmetry_3
_geom_angle_publ_flag
C7A O2A C8A 116.68(12) . . ?
C2A O3A H3A 104.6(14) . . ?
C2A C1A C6A 120.52(12) . . ?
C2A C1A C7A 116.08(12) . . ?
C6A C1A C7A 123.39(12) . . ?
O3A C2A C3A 116.47(13) . . ?
O3A C2A C1A 122.01(13) . . ?
C3A C2A C1A 121.52(13) . . ?
C4A C3A C2A 117.11(13) . . ?
C4A C3A C9A 122.72(13) . . ?
C2A C3A C9A 120.17(14) . . ?
C3A C4A C5A 123.24(13) . . ?
C3A C4A H4A 118.4 . . ?
C5A C4A H4A 118.4 . . ?
C6A C5A C4A 119.94(13) . . ?
C6A C5A C10A 122.41(13) . . ?
C4A C5A C10A 117.64(12) . . ?
C5A C6A C1A 117.57(12) . . ?
C5A C6A C12A 120.77(12) . . ?
C1A C6A C12A 121.48(12) . . ?
O1A C7A O2A 121.90(13) . . ?
O1A C7A C1A 123.49(13) . . ?
O2A C7A C1A 114.52(12) . . ?
O2A C8A H8A1 109.5 . . ?
O2A C8A H8A2 109.5 . . ?
H8A1 C8A H8A2 109.5 . . ?
O2A C8A H8A3 109.5 . . ?
H8A1 C8A H8A3 109.5 . . ?
H8A2 C8A H8A3 109.5 . . ?
C3A C9A H9A1 109.5 . . ?
C3A C9A H9A2 109.5 . . ?
H9A1 C9A H9A2 109.5 . . ?
C3A C9A H9A3 109.5 . . ?
H9A1 C9A H9A3 109.5 . . ?
H9A2 C9A H9A3 109.5 . . ?
O4A C10A C5A 122.19(14) . . ?
O4A C10A C11A 120.14(14) . . ?
C5A C10A C11A 117.65(13) . . ?
C10A C11A H11A 109.5 . . ?
C10A C11A H11B 109.5 . . ?
H11A C11A H11B 109.5 . . ?
C10A C11A H11C 109.5 . . ?
H11A C11A H11C 109.5 . . ?
H11B C11A H11C 109.5 . . ?
C6A C12A H12A 109.5 . . ?
C6A C12A H12B 109.5 . . ?
H12A C12A H12B 109.5 . . ?
C6A C12A H12C 109.5 . . ?
H12A C12A H12C 109.5 . . ?
H12B C12A H12C 109.5 . . ?
C7B O2B C8B 116.42(12) . . ?
C2B O3B H3B 105.1(13) . . ?
C2B C1B C6B 120.89(12) . . ?
C2B C1B C7B 115.85(12) . . ?
C6B C1B C7B 123.26(12) . . ?
O3B C2B C3B 116.32(12) . . ?
O3B C2B C1B 122.36(12) . . ?
C3B C2B C1B 121.31(12) . . ?
C4B C3B C2B 117.05(12) . . ?
C4B C3B C9B 122.47(13) . . ?
C2B C3B C9B 120.48(13) . . ?
C3B C4B C5B 123.14(13) . . ?
C3B C4B H4B 118.4 . . ?
C5B C4B H4B 118.4 . . ?
C4B C5B C6B 120.00(12) . . ?
C4B C5B C10B 117.57(12) . . ?
C6B C5B C10B 122.42(12) . . ?
C5B C6B C1B 117.39(11) . . ?
C5B C6B C12B 121.29(12) . . ?
C1B C6B C12B 121.09(12) . . ?
O1B C7B O2B 122.34(13) . . ?
O1B C7B C1B 123.92(13) . . ?
O2B C7B C1B 113.60(12) . . ?
O2B C8B H8B1 109.5 . . ?
O2B C8B H8B2 109.5 . . ?
H8B1 C8B H8B2 109.5 . . ?
O2B C8B H8B3 109.5 . . ?
H8B1 C8B H8B3 109.5 . . ?
H8B2 C8B H8B3 109.5 . . ?
C3B C9B H9B1 109.5 . . ?
C3B C9B H9B2 109.5 . . ?
H9B1 C9B H9B2 109.5 . . ?
C3B C9B H9B3 109.5 . . ?
H9B1 C9B H9B3 109.5 . . ?
H9B2 C9B H9B3 109.5 . . ?
O4B C10B C5B 122.50(13) . . ?
O4B C10B C11B 119.94(13) . . ?
C5B C10B C11B 117.56(12) . . ?
C10B C11B H11D 109.5 . . ?
C10B C11B H11E 109.5 . . ?
H11D C11B H11E 109.5 . . ?
C10B C11B H11F 109.5 . . ?
H11D C11B H11F 109.5 . . ?
H11E C11B H11F 109.5 . . ?
C6B C12B H12D 109.5 . . ?
C6B C12B H12E 109.5 . . ?
H12D C12B H12E 109.5 . . ?
C6B C12B H12F 109.5 . . ?
H12D C12B H12F 109.5 . . ?
H12E C12B H12F 109.5 . . ?

loop_
_geom_bond_atom_site_label_1
_geom_bond_atom_site_label_2
_geom_bond_distance
_geom_bond_site_symmetry_2
_geom_bond_publ_flag
O1A C7A 1.2298(17) . ?
O2A C7A 1.3238(17) . ?
O2A C8A 1.4514(18) . ?
O3A C2A 1.3530(17) . ?
O3A H3A 0.96(3) . ?
O4A C10A 1.2174(18) . ?
C1A C2A 1.4139(19) . ?
C1A C6A 1.4164(19) . ?
C1A C7A 1.4861(19) . ?
C2A C3A 1.397(2) . ?
C3A C4A 1.377(2) . ?
C3A C9A 1.509(2) . ?
C4A C5A 1.407(2) . ?
C4A H4A 0.9500 . ?
C5A C6A 1.4066(19) . ?
C5A C10A 1.497(2) . ?
C6A C12A 1.5139(19) . ?
C8A H8A1 0.9800 . ?
C8A H8A2 0.9800 . ?
C8A H8A3 0.9800 . ?
C9A H9A1 0.9800 . ?
C9A H9A2 0.9800 . ?
C9A H9A3 0.9800 . ?
C10A C11A 1.506(2) . ?
C11A H11A 0.9800 . ?
C11A H11B 0.9800 . ?
C11A H11C 0.9800 . ?
C12A H12A 0.9800 . ?
C12A H12B 0.9800 . ?
C12A H12C 0.9800 . ?
O1B C7B 1.2248(17) . ?
O2B C7B 1.3282(17) . ?
O2B C8B 1.4498(18) . ?
O3B C2B 1.3621(17) . ?
O3B H3B 0.94(2) . ?
O4B C10B 1.2156(17) . ?
C1B C2B 1.4117(19) . ?
C1B C6B 1.4134(18) . ?
C1B C7B 1.4852(19) . ?
C2B C3B 1.397(2) . ?
C3B C4B 1.3831(19) . ?
C3B C9B 1.5043(19) . ?
C4B C5B 1.4048(18) . ?
C4B H4B 0.9500 . ?
C5B C6B 1.4091(18) . ?
C5B C10B 1.4942(19) . ?
C6B C12B 1.5147(18) . ?
C8B H8B1 0.9800 . ?
C8B H8B2 0.9800 . ?
C8B H8B3 0.9800 . ?
C9B H9B1 0.9800 . ?
C9B H9B2 0.9800 . ?
C9B H9B3 0.9800 . ?
C10B C11B 1.510(2) . ?
C11B H11D 0.9800 . ?
C11B H11E 0.9800 . ?
C11B H11F 0.9800 . ?
C12B H12D 0.9800 . ?
C12B H12E 0.9800 . ?
C12B H12F 0.9800 . ?

loop_
_geom_hbond_atom_site_label_D
_geom_hbond_atom_site_label_H
_geom_hbond_atom_site_label_A
_geom_hbond_distance_DH
_geom_hbond_distance_HA
_geom_hbond_distance_DA
_geom_hbond_angle_DHA
_geom_hbond_site_symmetry_A
O3B H3B O1B 0.94(2) 1.76(2) 2.6124(16) 149.6(19) .
O3A H3A O1A 0.96(3) 1.69(3) 2.5772(16) 151(2) .

loop_
_geom_torsion_atom_site_label_1
_geom_torsion_atom_site_label_2
_geom_torsion_atom_site_label_3
_geom_torsion_atom_site_label_4
_geom_torsion
_geom_torsion_site_symmetry_1
_geom_torsion_site_symmetry_2
_geom_torsion_site_symmetry_3
_geom_torsion_site_symmetry_4
_geom_torsion_publ_flag
C6A C1A C2A O3A -176.77(11) . . . . ?
C7A C1A C2A O3A 3.87(18) . . . . ?
C6A C1A C2A C3A 3.57(18) . . . . ?
C7A C1A C2A C3A -175.78(11) . . . . ?
O3A C2A C3A C4A 176.96(11) . . . . ?
C1A C2A C3A C4A -3.36(18) . . . . ?
O3A C2A C3A C9A -2.47(18) . . . . ?
C1A C2A C3A C9A 177.20(12) . . . . ?
C2A C3A C4A C5A 1.90(19) . . . . ?
C9A C3A C4A C5A -178.68(12) . . . . ?
C3A C4A C5A C6A -0.59(19) . . . . ?
C3A C4A C5A C10A 178.31(12) . . . . ?
C4A C5A C6A C1A 0.65(17) . . . . ?
C10A C5A C6A C1A -178.19(11) . . . . ?
C4A C5A C6A C12A -174.52(11) . . . . ?
C10A C5A C6A C12A 6.64(18) . . . . ?
C2A C1A C6A C5A -2.11(17) . . . . ?
C7A C1A C6A C5A 177.20(11) . . . . ?
C2A C1A C6A C12A 173.02(11) . . . . ?
C7A C1A C6A C12A -7.67(18) . . . . ?
C8A O2A C7A O1A -5.21(19) . . . . ?
C8A O2A C7A C1A 178.22(11) . . . . ?
C2A C1A C7A O1A -25.06(18) . . . . ?
C6A C1A C7A O1A 155.60(13) . . . . ?
C2A C1A C7A O2A 151.44(11) . . . . ?
C6A C1A C7A O2A -27.90(17) . . . . ?
C6A C5A C10A O4A 37.4(2) . . . . ?
C4A C5A C10A O4A -141.49(14) . . . . ?
C6A C5A C10A C11A -144.22(14) . . . . ?
C4A C5A C10A C11A 36.91(17) . . . . ?
C6B C1B C2B O3B 174.46(11) . . . . ?
C7B C1B C2B O3B -6.48(17) . . . . ?
C6B C1B C2B C3B -5.91(18) . . . . ?
C7B C1B C2B C3B 173.14(11) . . . . ?
O3B C2B C3B C4B -175.72(11) . . . . ?
C1B C2B C3B C4B 4.63(18) . . . . ?
O3B C2B C3B C9B 3.65(18) . . . . ?
C1B C2B C3B C9B -176.00(12) . . . . ?
C2B C3B C4B C5B -1.14(18) . . . . ?
C9B C3B C4B C5B 179.50(12) . . . . ?
C3B C4B C5B C6B -1.17(18) . . . . ?
C3B C4B C5B C10B 179.84(11) . . . . ?
C4B C5B C6B C1B 0.03(17) . . . . ?
C10B C5B C6B C1B 178.96(11) . . . . ?
C4B C5B C6B C12B 174.56(11) . . . . ?
C10B C5B C6B C12B -6.50(17) . . . . ?
C2B C1B C6B C5B 3.41(17) . . . . ?
C7B C1B C6B C5B -175.58(11) . . . . ?
C2B C1B C6B C12B -171.14(11) . . . . ?
C7B C1B C6B C12B 9.87(18) . . . . ?
C8B O2B C7B O1B 5.1(2) . . . . ?
C8B O2B C7B C1B -179.11(12) . . . . ?
C2B C1B C7B O1B 29.94(18) . . . . ?
C6B C1B C7B O1B -151.03(13) . . . . ?
C2B C1B C7B O2B -145.76(12) . . . . ?
C6B C1B C7B O2B 33.27(17) . . . . ?
C4B C5B C10B O4B 146.37(14) . . . . ?
C6B C5B C10B O4B -32.59(19) . . . . ?
C4B C5B C10B C11B -33.09(17) . . . . ?
C6B C5B C10B C11B 147.95(13) . . . . ?
